data_7101929
loop_
_publ_author_name
'Bates, Gareth W'
'Gale, Philip A'
'Light, Mark E'

_publ_section_title
;
 Isophthalamides and 2,6-dicarboxamidopyridines with pendant indole
 groups: a 'twisted' binding mode for selective fluoride recognition.
;
_journal_issue 21
_journal_name_full 'Chemical communications (Cambridge, England)'
_journal_page_first 2121
_journal_page_last 2123
_journal_paper_doi 10.1039/b703905k
_journal_year 2007
_chemical_formula_sum 'C31 H37 N5 O4 S2'
_chemical_formula_weight 607.78
_chemical_name_systematic
;
?
;
_space_group_IT_number 15
_symmetry_cell_setting monoclinic
_symmetry_space_group_name_Hall '-C 2yc'
_symmetry_space_group_name_H-M 'C 1 2/c 1'
_atom_sites_solution_hydrogens geom
_atom_sites_solution_primary direct
_atom_sites_solution_secondary difmap
_audit_creation_method SHELXL-97
_cell_angle_alpha 90.00
_cell_angle_beta 119.586(3)
_cell_angle_gamma 90.00
_cell_formula_units_Z 8
_cell_length_a 26.9646(10)
_cell_length_b 9.8223(3)
_cell_length_c 27.2375(10)
_cell_measurement_reflns_used 11446
_cell_measurement_temperature 120(2)
_cell_measurement_theta_max 27.48
_cell_measurement_theta_min 2.91
_cell_volume 6273.4(4)
_computing_cell_refinement 'DENZO (Otwinowski & Minor, 1997) & COLLECT (Hooft, R.W.W., 1998)'
_computing_data_collection 'COLLECT (Hooft, R.W.W., 1998)'
_computing_data_reduction 'DENZO (Otwinowski & Minor, 1997) & COLLECT (Hooft, R.W.W., 1998)'
_computing_molecular_graphics 'CAMERON (Watkin, et al., 1993)'
_computing_publication_material 'WINGX (Farrugia, 1998)'
_computing_structure_refinement 'SHELXL-97 (Sheldrick, 1997)'
_computing_structure_solution 'SHELXS-97 (Sheldrick, 1997)'
_diffrn_ambient_temperature 120(2)
_diffrn_detector_area_resol_mean 9.091
_diffrn_measured_fraction_theta_full 0.998
_diffrn_measured_fraction_theta_max 0.998
_diffrn_measurement_device_type 'Bruker-Nonius CCD camera on \k-goniostat'
_diffrn_measurement_method '\f & \w scans to fill the asymmetric unit'
_diffrn_radiation_monochromator graphite
_diffrn_radiation_source 'Bruker Nonius FR591 Rotating Anode'
_diffrn_radiation_type MoK\a
_diffrn_radiation_wavelength 0.71073
_diffrn_reflns_av_R_equivalents 0.0784
_diffrn_reflns_av_sigmaI/netI 0.0691
_diffrn_reflns_limit_h_max 34
_diffrn_reflns_limit_h_min -34
_diffrn_reflns_limit_k_max 11
_diffrn_reflns_limit_k_min -12
_diffrn_reflns_limit_l_max 35
_diffrn_reflns_limit_l_min -35
_diffrn_reflns_number 37226
_diffrn_reflns_theta_full 27.48
_diffrn_reflns_theta_max 27.48
_diffrn_reflns_theta_min 2.99
_diffrn_standards_number 0
_exptl_absorpt_coefficient_mu 0.213
_exptl_absorpt_correction_T_max 0.9831
_exptl_absorpt_correction_T_min 0.9191
_exptl_absorpt_correction_type multi-scan
_exptl_absorpt_process_details
;
SADABS V2.10 (Sheldrick, G.M., 2003)
;
_exptl_crystal_colour Colourless
_exptl_crystal_density_diffrn 1.287
_exptl_crystal_density_method 'not measured'
_exptl_crystal_description Slab
_exptl_crystal_F_000 2576
_exptl_crystal_size_max 0.35
_exptl_crystal_size_mid 0.2
_exptl_crystal_size_min 0.08
_refine_diff_density_max 1.238
_refine_diff_density_min -1.454
_refine_diff_density_rms 0.108
_refine_ls_extinction_coef 0.0039(5)
_refine_ls_extinction_expression Fc^*^=kFc[1+0.001xFc^2^\l^3^/sin(2\q)]^-1/4^
_refine_ls_extinction_method SHELXL
_refine_ls_goodness_of_fit_ref 1.050
_refine_ls_hydrogen_treatment constr
_refine_ls_matrix_type full
_refine_ls_number_parameters 392
_refine_ls_number_reflns 7183
_refine_ls_number_restraints 510
_refine_ls_restrained_S_all 1.020
_refine_ls_R_factor_all 0.1403
_refine_ls_R_factor_gt 0.0925
_refine_ls_shift/su_max 0.062
_refine_ls_shift/su_mean 0.001
_refine_ls_structure_factor_coef Fsqd
_refine_ls_weighting_details 'calc w=1/[\s^2^(Fo^2^)+(0.1331P)^2^+19.8852P] where P=(Fo^2^+2Fc^2^)/3'
_refine_ls_weighting_scheme calc
_refine_ls_wR_factor_gt 0.2375
_refine_ls_wR_factor_ref 0.2748
_reflns_number_gt 4513
_reflns_number_total 7183
_reflns_threshold_expression >2sigma(I)
_cod_data_source_file b703905k.txt
_cod_data_source_block 2007sot0046
_cod_depositor_comments
;
The following automatic conversions were performed:
'_symmetry_cell_setting' value 'Monoclinic' changed to 'monoclinic'
according to '/home/saulius/struct/CIF-dictionaries/cif_core.dic'
dictionary named 'cif_core.dic' version 2.4.1 from 2010-06-29.

Automatic conversion script
Id: cif_fix_enum 1527 2010-12-29 10:47:43Z saulius 
;
_cod_original_sg_symbol_H-M C2/c
_cod_database_code 7101929

loop_
_symmetry_equiv_pos_as_xyz
'x, y, z'
'-x, y, -z+1/2'
'x+1/2, y+1/2, z'
'-x+1/2, y+1/2, -z+1/2'
'-x, -y, -z'
'x, -y, z-1/2'
'-x+1/2, -y+1/2, -z'
'x+1/2, -y+1/2, z-1/2'

loop_
_atom_site_label
_atom_site_type_symbol
_atom_site_fract_x
_atom_site_fract_y
_atom_site_fract_z
_atom_site_U_iso_or_equiv
_atom_site_adp_type
_atom_site_occupancy
_atom_site_symmetry_multiplicity
_atom_site_calc_flag
_atom_site_refinement_flags
O1 O 0.02144(12) 0.8197(3) -0.03379(12) 0.0507(7) Uani 1 1 d U
O2 O 0.27258(13) 0.8305(3) 0.23089(11) 0.0519(8) Uani 1 1 d U
N1 N 0.10584(14) 0.4065(3) -0.01054(13) 0.0375(7) Uani 1 1 d U
H1 H 0.1210 0.4358 0.0245 0.045 Uiso 1 1 calc R
N2 N 0.10392(14) 0.7070(3) -0.01240(12) 0.0386(7) Uani 1 1 d U
H2 H 0.1405 0.7014 0.0125 0.046 Uiso 1 1 calc R
N3 N 0.15604(14) 0.8034(3) 0.09161(12) 0.0351(7) Uani 1 1 d U
N4 N 0.26251(13) 0.7097(3) 0.15501(12) 0.0368(7) Uani 1 1 d U
H4 H 0.2405 0.6965 0.1185 0.044 Uiso 1 1 calc R
N5 N 0.27217(13) 0.4090(3) 0.17052(12) 0.0344(7) Uani 1 1 d U
H5 H 0.2357 0.4299 0.1516 0.041 Uiso 1 1 calc R
C1 C 0.1110(4) 0.1633(5) 0.0153(3) 0.103(3) Uani 1 1 d U
H1A H 0.1010 0.0746 -0.0036 0.155 Uiso 1 1 calc R
H1B H 0.0893 0.1779 0.0349 0.155 Uiso 1 1 calc R
H1C H 0.1519 0.1654 0.0427 0.155 Uiso 1 1 calc R
C2 C 0.0972(2) 0.2725(4) -0.02730(19) 0.0562(12) Uani 1 1 d U
C3 C 0.0737(2) 0.2641(5) -0.08500(18) 0.0521(11) Uani 1 1 d U
C4 C 0.0559(3) 0.1378(6) -0.1209(3) 0.093(2) Uani 1 1 d U
H4A H 0.0680 0.0572 -0.0965 0.140 Uiso 1 1 calc R
H4B H 0.0738 0.1370 -0.1447 0.140 Uiso 1 1 calc R
H4C H 0.0144 0.1370 -0.1449 0.140 Uiso 1 1 calc R
C5 C 0.06659(15) 0.4003(4) -0.10509(15) 0.0389(9) Uani 1 1 d U
C6 C 0.04213(17) 0.4591(5) -0.15912(16) 0.0508(11) Uani 1 1 d U
H6 H 0.0280 0.4038 -0.1919 0.061 Uiso 1 1 calc R
C7 C 0.0391(2) 0.5988(6) -0.16338(17) 0.0687(16) Uani 1 1 d U
H7 H 0.0225 0.6392 -0.1998 0.082 Uiso 1 1 calc R
C8 C 0.0596(2) 0.6834(5) -0.11605(18) 0.0647(14) Uani 1 1 d U
H8 H 0.0575 0.7795 -0.1206 0.078 Uiso 1 1 calc R
C9 C 0.08305(16) 0.6272(4) -0.06252(14) 0.0379(8) Uani 1 1 d U
C10 C 0.08691(14) 0.4867(4) -0.05752(14) 0.0303(7) Uani 1 1 d U
C11 C 0.07161(18) 0.7901(4) -0.00064(16) 0.0389(9) Uani 1 1 d U
C12 C 0.10161(17) 0.8414(4) 0.05947(16) 0.0371(8) Uani 1 1 d U
C13 C 0.07200(19) 0.9177(4) 0.07983(17) 0.0428(9) Uani 1 1 d U
H13 H 0.0333 0.9426 0.0559 0.051 Uiso 1 1 calc R
C14 C 0.10087(19) 0.9559(4) 0.13614(18) 0.0436(9) Uani 1 1 d U
H14 H 0.0819 1.0076 0.1514 0.052 Uiso 1 1 calc R
C15 C 0.15738(19) 0.9186(4) 0.17011(17) 0.0421(9) Uani 1 1 d U
H15 H 0.1779 0.9446 0.2087 0.051 Uiso 1 1 calc R
C16 C 0.18336(17) 0.8413(4) 0.14585(15) 0.0370(8) Uani 1 1 d U
C17 C 0.24386(17) 0.7945(4) 0.18163(15) 0.0374(8) Uani 1 1 d U
C18 C 0.31553(16) 0.6414(4) 0.18277(15) 0.0377(9) Uani 1 1 d U
C19 C 0.3677(2) 0.7072(6) 0.20583(19) 0.0591(13) Uani 1 1 d U
H19 H 0.3689 0.8034 0.2030 0.071 Uiso 1 1 calc R
C20 C 0.41871(19) 0.6333(8) 0.2333(2) 0.0771(19) Uani 1 1 d U
H20 H 0.4539 0.6811 0.2489 0.092 Uiso 1 1 calc R
C21 C 0.41948(19) 0.4948(8) 0.23848(18) 0.0675(16) Uani 1 1 d U
H21 H 0.4547 0.4470 0.2573 0.081 Uiso 1 1 calc R
C22 C 0.36808(17) 0.4247(5) 0.21580(15) 0.0482(11) Uani 1 1 d U
C23 C 0.31659(14) 0.5000(4) 0.18778(14) 0.0330(8) Uani 1 1 d U
C24 C 0.3930(3) 0.1672(7) 0.2429(3) 0.095(2) Uani 1 1 d U
H24A H 0.3723 0.0909 0.2477 0.142 Uiso 1 1 calc R
H24B H 0.4241 0.1953 0.2799 0.142 Uiso 1 1 calc R
H24C H 0.4088 0.1388 0.2189 0.142 Uiso 1 1 calc R
C25 C 0.3524(2) 0.2860(5) 0.21539(17) 0.0552(12) Uani 1 1 d U
C26 C 0.29416(19) 0.2795(4) 0.18772(18) 0.0471(10) Uani 1 1 d U
C27 C 0.2546(3) 0.1631(5) 0.1764(2) 0.0681(15) Uani 1 1 d U
H27A H 0.2767 0.0811 0.1948 0.102 Uiso 1 1 calc R
H27B H 0.2321 0.1478 0.1356 0.102 Uiso 1 1 calc R
H27C H 0.2291 0.1838 0.1914 0.102 Uiso 1 1 calc R
S1 S 0.11845(4) 0.48831(11) 0.13561(4) 0.0450(3) Uani 1 1 d U
O3 O 0.15235(10) 0.4486(3) 0.10748(10) 0.0378(6) Uani 1 1 d U
C28 C 0.1021(2) 0.3346(6) 0.1586(2) 0.0647(14) Uani 1 1 d U
H28A H 0.0830 0.2720 0.1266 0.097 Uiso 1 1 calc R
H28B H 0.0769 0.3539 0.1741 0.097 Uiso 1 1 calc R
H28C H 0.1374 0.2928 0.1879 0.097 Uiso 1 1 calc R
C29 C 0.04863(19) 0.5221(5) 0.0803(2) 0.0579(12) Uani 1 1 d U
H29A H 0.0496 0.5982 0.0575 0.087 Uiso 1 1 calc R
H29B H 0.0242 0.5459 0.0963 0.087 Uiso 1 1 calc R
H29C H 0.0334 0.4410 0.0565 0.087 Uiso 1 1 calc R
S2 S 0.25097(10) 0.5231(2) 0.02180(6) 0.1131(9) Uani 1 1 d U
O4A O 0.22209(12) 0.6237(3) 0.03865(11) 0.0322(7) Uani 0.823(4) 1 d PU
O4B O 0.2577(6) 0.3712(14) 0.0325(5) 0.0322(7) Uani 0.177(4) 1 d PU
C30 C 0.3171(3) 0.5367(15) 0.0512(4) 0.190(6) Uani 1 1 d U
H30A H 0.3271 0.6091 0.0328 0.285 Uiso 1 1 calc R
H30B H 0.3335 0.4504 0.0480 0.285 Uiso 1 1 calc R
H30C H 0.3322 0.5592 0.0911 0.285 Uiso 1 1 calc R
C31 C 0.2241(2) 0.5407(6) -0.05207(19) 0.0618(13) Uani 1 1 d U
H31A H 0.1831 0.5215 -0.0723 0.093 Uiso 1 1 calc R
H31B H 0.2438 0.4766 -0.0642 0.093 Uiso 1 1 calc R
H31C H 0.2307 0.6339 -0.0604 0.093 Uiso 1 1 calc R

loop_
_atom_site_aniso_label
_atom_site_aniso_U_11
_atom_site_aniso_U_22
_atom_site_aniso_U_33
_atom_site_aniso_U_23
_atom_site_aniso_U_13
_atom_site_aniso_U_12
O1 0.0485(17) 0.0552(18) 0.0429(16) -0.0014(14) 0.0185(14) 0.0147(14)
O2 0.067(2) 0.0558(18) 0.0300(14) -0.0103(13) 0.0214(14) -0.0007(15)
N1 0.0517(19) 0.0342(16) 0.0291(15) -0.0055(13) 0.0219(14) -0.0066(14)
N2 0.0455(18) 0.0373(17) 0.0278(15) -0.0002(13) 0.0140(14) 0.0104(14)
N3 0.055(2) 0.0234(14) 0.0295(15) 0.0024(12) 0.0229(15) 0.0018(13)
N4 0.0435(18) 0.0366(16) 0.0274(14) -0.0039(13) 0.0152(14) -0.0030(14)
N5 0.0283(15) 0.0376(16) 0.0350(16) 0.0045(13) 0.0138(13) 0.0053(12)
C1 0.227(9) 0.037(3) 0.075(4) -0.002(3) 0.096(5) -0.011(4)
C2 0.096(4) 0.039(2) 0.047(2) -0.0093(19) 0.046(3) -0.016(2)
C3 0.071(3) 0.051(2) 0.045(2) -0.021(2) 0.037(2) -0.023(2)
C4 0.160(7) 0.064(3) 0.078(4) -0.040(3) 0.075(4) -0.043(4)
C5 0.0300(18) 0.056(2) 0.0316(18) -0.0123(17) 0.0161(15) -0.0075(17)
C6 0.035(2) 0.085(3) 0.0252(18) -0.015(2) 0.0096(16) 0.005(2)
C7 0.081(4) 0.088(4) 0.0245(19) 0.008(2) 0.016(2) 0.044(3)
C8 0.088(4) 0.068(3) 0.032(2) 0.014(2) 0.025(2) 0.037(3)
C9 0.036(2) 0.049(2) 0.0239(16) 0.0006(15) 0.0116(15) 0.0107(17)
C10 0.0240(16) 0.043(2) 0.0241(16) -0.0033(14) 0.0118(13) -0.0001(14)
C11 0.053(2) 0.0306(18) 0.0383(19) 0.0077(16) 0.0266(19) 0.0074(17)
C12 0.053(2) 0.0269(17) 0.0375(19) 0.0059(15) 0.0270(18) 0.0023(16)
C13 0.058(3) 0.0337(19) 0.046(2) 0.0034(17) 0.033(2) 0.0048(17)
C14 0.063(3) 0.0330(19) 0.047(2) -0.0039(17) 0.037(2) -0.0001(18)
C15 0.067(3) 0.0311(19) 0.0361(19) -0.0011(16) 0.031(2) -0.0009(18)
C16 0.056(2) 0.0272(17) 0.0341(18) 0.0010(14) 0.0272(18) -0.0008(16)
C17 0.053(2) 0.0311(18) 0.0327(18) -0.0021(15) 0.0249(18) -0.0059(16)
C18 0.039(2) 0.051(2) 0.0281(17) -0.0058(16) 0.0199(16) -0.0078(17)
C19 0.053(3) 0.079(3) 0.057(3) -0.028(2) 0.035(2) -0.032(2)
C20 0.029(2) 0.148(6) 0.058(3) -0.042(4) 0.025(2) -0.034(3)
C21 0.028(2) 0.141(5) 0.031(2) -0.009(3) 0.0126(18) 0.005(3)
C22 0.033(2) 0.089(3) 0.0254(18) 0.0087(19) 0.0165(16) 0.016(2)
C23 0.0250(16) 0.052(2) 0.0203(15) 0.0003(15) 0.0099(13) -0.0005(15)
C24 0.106(5) 0.126(5) 0.074(4) 0.058(4) 0.062(4) 0.087(4)
C25 0.059(3) 0.077(3) 0.039(2) 0.023(2) 0.031(2) 0.035(2)
C26 0.061(3) 0.044(2) 0.047(2) 0.0119(18) 0.035(2) 0.017(2)
C27 0.107(4) 0.035(2) 0.082(4) 0.007(2) 0.061(3) 0.005(3)
S1 0.0451(6) 0.0550(6) 0.0424(6) -0.0172(5) 0.0273(5) -0.0151(5)
O3 0.0316(13) 0.0524(16) 0.0295(13) 0.0003(11) 0.0153(11) 0.0012(11)
C28 0.056(3) 0.090(4) 0.044(2) 0.021(2) 0.022(2) -0.009(3)
C29 0.048(2) 0.051(3) 0.087(4) 0.017(2) 0.043(3) 0.006(2)
S2 0.1517(17) 0.1237(14) 0.0439(7) 0.0033(8) 0.0329(9) 0.0977(13)
O4A 0.0322(15) 0.0414(16) 0.0245(13) -0.0100(12) 0.0152(12) 0.0003(12)
O4B 0.0322(15) 0.0414(16) 0.0245(13) -0.0100(12) 0.0152(12) 0.0003(12)
C30 0.063(5) 0.374(17) 0.109(7) -0.019(9) 0.025(5) 0.066(8)
C31 0.054(3) 0.092(4) 0.043(2) -0.015(2) 0.026(2) 0.007(3)

loop_
_atom_type_symbol
_atom_type_description
_atom_type_scat_dispersion_real
_atom_type_scat_dispersion_imag
_atom_type_scat_source
C C 0.0033 0.0016 'International Tables Vol C Tables 4.2.6.8 and 6.1.1.4'
H H 0.0000 0.0000 'International Tables Vol C Tables 4.2.6.8 and 6.1.1.4'
N N 0.0061 0.0033 'International Tables Vol C Tables 4.2.6.8 and 6.1.1.4'
O O 0.0106 0.0060 'International Tables Vol C Tables 4.2.6.8 and 6.1.1.4'
S S 0.1246 0.1234 'International Tables Vol C Tables 4.2.6.8 and 6.1.1.4'

loop_
_geom_angle_atom_site_label_1
_geom_angle_atom_site_label_2
_geom_angle_atom_site_label_3
_geom_angle
C10 N1 C2 108.5(3)
C11 N2 C9 124.5(3)
C16 N3 C12 118.2(3)
C17 N4 C18 123.4(3)
C23 N5 C26 109.0(3)
N1 C2 C3 110.0(4)
N1 C2 C1 119.7(4)
C3 C2 C1 130.2(4)
C2 C3 C5 106.4(3)
C2 C3 C4 127.6(5)
C5 C3 C4 125.9(4)
C6 C5 C10 118.8(4)
C6 C5 C3 134.0(4)
C10 C5 C3 107.1(3)
C7 C6 C5 118.4(4)
C6 C7 C8 122.3(4)
C9 C8 C7 120.1(5)
C10 C9 C8 118.2(4)
C10 C9 N2 118.6(3)
C8 C9 N2 123.2(4)
N1 C10 C9 129.8(3)
N1 C10 C5 107.9(3)
C9 C10 C5 122.1(3)
O1 C11 N2 125.1(4)
O1 C11 C12 121.4(3)
N2 C11 C12 113.5(3)
N3 C12 C13 123.2(4)
N3 C12 C11 116.3(3)
C13 C12 C11 120.3(4)
C14 C13 C12 117.8(4)
C13 C14 C15 119.9(4)
C14 C15 C16 118.0(4)
N3 C16 C15 122.8(4)
N3 C16 C17 117.5(3)
C15 C16 C17 119.8(3)
O2 C17 N4 124.3(4)
O2 C17 C16 121.3(3)
N4 C17 C16 114.4(3)
C19 C18 C23 116.9(4)
C19 C18 N4 123.6(4)
C23 C18 N4 119.4(3)
C18 C19 C20 120.7(5)
C21 C20 C19 122.1(4)
C20 C21 C22 119.1(5)
C21 C22 C23 118.6(5)
C21 C22 C25 134.8(5)
C23 C22 C25 106.6(4)
N5 C23 C18 129.8(3)
N5 C23 C22 107.5(4)
C18 C23 C22 122.6(4)
C26 C25 C22 107.7(4)
C26 C25 C24 126.0(5)
C22 C25 C24 126.2(5)
C25 C26 N5 109.1(4)
C25 C26 C27 131.3(4)
N5 C26 C27 119.5(4)
O3 S1 C29 105.9(2)
O3 S1 C28 106.2(2)
C29 S1 C28 96.6(2)
O4A S2 O4B 129.5(5)
O4A S2 C30 115.6(5)
O4B S2 C30 89.3(7)
O4A S2 C31 107.8(2)
O4B S2 C31 104.9(5)
C30 S2 C31 107.2(4)

loop_
_geom_bond_atom_site_label_1
_geom_bond_atom_site_label_2
_geom_bond_distance
O1 C11 1.234(5)
O2 C17 1.224(4)
N1 C10 1.369(4)
N1 C2 1.375(5)
N2 C11 1.343(5)
N2 C9 1.427(5)
N3 C16 1.338(5)
N3 C12 1.338(5)
N4 C17 1.353(5)
N4 C18 1.414(5)
N5 C23 1.378(5)
N5 C26 1.384(5)
C1 C2 1.486(7)
C2 C3 1.377(6)
C3 C5 1.421(6)
C3 C4 1.504(6)
C5 C6 1.406(6)
C5 C10 1.414(5)
C6 C7 1.376(7)
C7 C8 1.398(7)
C8 C9 1.386(5)
C9 C10 1.385(5)
C11 C12 1.510(5)
C12 C13 1.394(5)
C13 C14 1.386(6)
C14 C15 1.386(6)
C15 C16 1.400(5)
C16 C17 1.501(6)
C18 C19 1.384(6)
C18 C23 1.395(6)
C19 C20 1.401(8)
C20 C21 1.368(9)
C21 C22 1.389(7)
C22 C23 1.418(5)
C22 C25 1.425(7)
C24 C25 1.521(6)
C25 C26 1.367(6)
C26 C27 1.488(7)
S1 O3 1.505(3)
S1 C29 1.767(5)
S1 C28 1.771(5)
S2 O4A 1.466(3)
S2 O4B 1.513(14)
S2 C30 1.558(8)
S2 C31 1.779(5)

loop_
_geom_hbond_atom_site_label_D
_geom_hbond_atom_site_label_H
_geom_hbond_atom_site_label_A
_geom_hbond_distance_DH
_geom_hbond_distance_HA
_geom_hbond_distance_DA
_geom_hbond_angle_DHA
N1 H1 O3 0.88 1.99 2.846(4) 164.2
N2 H2 O4A 0.88 2.09 2.895(4) 150.9
N4 H4 O4A 0.88 2.10 2.922(4) 154.3
N5 H5 O3 0.88 1.97 2.839(4) 171.9
N5 H5 S1 0.88 3.03 3.847(3) 156.2
